data_6000668
loop_
_publ_author_name
'Gregory, D. H.'
'Barker, M. G.'
'Edwards, P. P.'
'Siddons, D. J.'

_publ_section_title
;
 Synthesis and structure of Ca6MnN5 - a new nitridomanganate with planar
 [MnN3](6-)anions
;
_journal_name_full 'Inorganic Chemistry'
_journal_page_first 5195
_journal_page_last 5198
_journal_paper_doi 10.1021/ic00125a017
_journal_volume 34
_journal_year 1995
_chemical_formula_sum 'Ca6 Mn N5'
_space_group_name_H-M_alt 'P 63/m c m'
_cell_angle_alpha 90.000
_cell_angle_beta 90.000
_cell_angle_gamma 120.000
_cell_length_a 6.2269
_cell_length_b 6.2269
_cell_length_c 12.3122
_cell_volume 413.44
_cod_database_code 6000668

loop_
_atom_site_label
_atom_site_fract_x
_atom_site_fract_y
_atom_site_fract_z
? ? ? ?
